data_4104289
loop_
_publ_author_name
'Takeaki Iwamoto'
'Maiko Kobayashi'
'Kei Uchiyama'
'Shin Sasaki'
'Selvarajan Nagendran'
'Hiroyuki Isobe'
'Mitsuo Kira'

_publ_section_title
;
 Anthryl-Substituted Trialkyldisilene Showing Distinct Intramolecular
 Charge-Transfer Transition
;
_journal_name_full 'Journal of the American Chemical Society'
_journal_page_first 3156
_journal_page_last 3157
_journal_paper_doi 10.1021/ja8093313
_journal_volume 131
_journal_year 2009
_chemical_formula_sum 'C30 H56 Si6'
_chemical_formula_weight 585.29
_chemical_name_systematic
; 
 ? 
;
_space_group_IT_number 2
_symmetry_cell_setting triclinic
_symmetry_space_group_name_Hall '-P 1'
_symmetry_space_group_name_H-M 'P -1'
_atom_sites_solution_hydrogens geom
_atom_sites_solution_primary direct
_atom_sites_solution_secondary difmap
_audit_creation_method SHELXL-97
_cell_angle_alpha 94.962(4)
_cell_angle_beta 92.843(4)
_cell_angle_gamma 111.105(4)
_cell_formula_units_Z 2
_cell_length_a 9.543(3)
_cell_length_b 11.132(4)
_cell_length_c 17.869(6)
_cell_measurement_temperature 90
_cell_volume 1757.6(10)
_computing_structure_refinement 'SHELXL-97 (Sheldrick, 1997)'
_computing_structure_solution 'SHELXS-97 (Sheldrick, 1990)'
_diffrn_ambient_temperature 90
_diffrn_detector_area_resol_mean 8.333
_diffrn_measured_fraction_theta_full 0.977
_diffrn_measured_fraction_theta_max 0.977
_diffrn_radiation_monochromator 'multilayerd conforcal mirror'
_diffrn_radiation_source 'rotating anode'
_diffrn_radiation_type MoK\a
_diffrn_radiation_wavelength 0.71073
_diffrn_reflns_av_R_equivalents 0.0674
_diffrn_reflns_av_sigmaI/netI 0.0969
_diffrn_reflns_limit_h_max 12
_diffrn_reflns_limit_h_min -12
_diffrn_reflns_limit_k_max 14
_diffrn_reflns_limit_k_min -14
_diffrn_reflns_limit_l_max 23
_diffrn_reflns_limit_l_min -23
_diffrn_reflns_number 19630
_diffrn_reflns_theta_full 27.50
_diffrn_reflns_theta_max 27.50
_diffrn_reflns_theta_min 1.97
_exptl_absorpt_coefficient_mu 0.255
_exptl_absorpt_correction_T_max 0.9750
_exptl_absorpt_correction_T_min 0.9508
_exptl_absorpt_correction_type empirical
_exptl_absorpt_process_details 'SADABS Sheldrick 1996'
_exptl_crystal_colour yellow
_exptl_crystal_density_diffrn 1.106
_exptl_crystal_density_method 'not measured'
_exptl_crystal_description plate
_exptl_crystal_F_000 640
_exptl_crystal_size_max 0.20
_exptl_crystal_size_mid 0.20
_exptl_crystal_size_min 0.10
_refine_diff_density_max 0.473
_refine_diff_density_min -0.309
_refine_diff_density_rms 0.062
_refine_ls_extinction_method none
_refine_ls_goodness_of_fit_ref 1.056
_refine_ls_hydrogen_treatment constr
_refine_ls_matrix_type full
_refine_ls_number_parameters 627
_refine_ls_number_reflns 7899
_refine_ls_number_restraints 798
_refine_ls_restrained_S_all 1.019
_refine_ls_R_factor_all 0.1139
_refine_ls_R_factor_gt 0.0624
_refine_ls_shift/su_max 0.003
_refine_ls_shift/su_mean 0.000
_refine_ls_structure_factor_coef Fsqd
_refine_ls_weighting_details 'calc w=1/[\s^2^(Fo^2^)+(0.0622P)^2^+0.3744P] where P=(Fo^2^+2Fc^2^)/3'
_refine_ls_weighting_scheme calc
_refine_ls_wR_factor_gt 0.1331
_refine_ls_wR_factor_ref 0.1508
_reflns_number_gt 5171
_reflns_number_total 7899
_reflns_threshold_expression >2sigma(I)
_cod_data_source_file ja8093313_si_001.cif
_cod_data_source_block naphthyldisilene
_cod_original_cell_volume 1757.5(10)
_cod_original_sg_symbol_H-M P-1
_cod_database_code 4104289

loop_
_symmetry_equiv_pos_as_xyz
'x, y, z'
'-x, -y, -z'

loop_
_atom_site_label
_atom_site_type_symbol
_atom_site_fract_x
_atom_site_fract_y
_atom_site_fract_z
_atom_site_U_iso_or_equiv
_atom_site_adp_type
_atom_site_occupancy
_atom_site_symmetry_multiplicity
_atom_site_calc_flag
_atom_site_refinement_flags
_atom_site_disorder_assembly
_atom_site_disorder_group
Si1 Si 0.80711(16) 1.00415(12) 0.17421(8) 0.0355(3) Uani 0.838(3) 1 d PD A 3
Si2 Si 0.67781(7) 1.02319(6) 0.26972(4) 0.02303(18) Uani 1 1 d . . .
C1 C 0.7198(3) 1.1523(2) 0.35337(14) 0.0241(5) Uani 1 1 d DU A .
C2 C 0.6020(3) 1.0789(2) 0.40780(16) 0.0372(7) Uani 1 1 d DU . .
H105 H 0.6535 1.0458 0.4459 0.045 Uiso 0.7816(19) 1 calc PR A 1
H106 H 0.5647 1.1412 0.4349 0.045 Uiso 0.7816(19) 1 calc PR A 1
H107 H 0.6544 1.0942 0.4589 0.045 Uiso 0.2184(19) 1 calc PR A 2
H108 H 0.5243 1.1184 0.4103 0.045 Uiso 0.2184(19) 1 calc PR A 2
C3 C 0.4719(3) 0.9696(3) 0.3695(2) 0.0249(8) Uani 0.7816(19) 1 d PDU A 1
H109 H 0.3991 1.0037 0.3468 0.030 Uiso 0.7816(19) 1 calc PR A 1
H110 H 0.4209 0.9125 0.4072 0.030 Uiso 0.7816(19) 1 calc PR A 1
C4 C 0.5186(2) 0.8863(2) 0.30518(14) 0.0226(5) Uani 1 1 d DU A .
C5 C 0.9617(5) 1.1368(4) 0.1314(3) 0.0322(11) Uani 0.838(3) 1 d PD A 3
C6 C 1.0575(4) 1.2463(3) 0.1897(2) 0.0505(11) Uani 0.838(3) 1 d PD A 3
H1 H 1.1365 1.3096 0.1652 0.076 Uiso 0.838(3) 1 calc PR A 3
H2 H 1.1040 1.2116 0.2283 0.076 Uiso 0.838(3) 1 calc PR A 3
H3 H 0.9941 1.2885 0.2132 0.076 Uiso 0.838(3) 1 calc PR A 3
C7 C 1.0659(4) 1.0719(4) 0.0980(3) 0.0532(12) Uani 0.838(3) 1 d PD A 3
H4 H 1.1434 1.1343 0.0722 0.080 Uiso 0.838(3) 1 calc PR A 3
H5 H 1.0064 0.9973 0.0618 0.080 Uiso 0.838(3) 1 calc PR A 3
H6 H 1.1142 1.0427 0.1386 0.080 Uiso 0.838(3) 1 calc PR A 3
C8 C 0.8973(6) 1.1899(5) 0.0688(3) 0.0512(12) Uani 0.838(3) 1 d PD A 3
H7 H 0.8323 1.2330 0.0895 0.077 Uiso 0.838(3) 1 calc PR A 3
H8 H 0.8382 1.1186 0.0305 0.077 Uiso 0.838(3) 1 calc PR A 3
H9 H 0.9798 1.2523 0.0457 0.077 Uiso 0.838(3) 1 calc PR A 3
C9 C 0.7071(4) 0.8738(3) 0.0941(2) 0.0318(9) Uani 0.838(3) 1 d PDU A 3
C10 C 0.5987(4) 0.8901(3) 0.0470(2) 0.0386(9) Uani 0.838(3) 1 d PDU A 3
H10 H 0.5711 0.9631 0.0586 0.046 Uiso 0.838(3) 1 calc PR A 3
C11 C 0.5266(5) 0.8039(4) -0.0175(3) 0.0427(11) Uani 0.838(3) 1 d PDU A 3
H11 H 0.4530 0.8195 -0.0488 0.051 Uiso 0.838(3) 1 calc PR A 3
C12 C 0.5631(3) 0.6981(3) -0.0347(2) 0.0389(9) Uani 0.838(3) 1 d PDU A 3
H12 H 0.5135 0.6392 -0.0779 0.047 Uiso 0.838(3) 1 calc PR A 3
C13 C 0.6749(3) 0.6743(2) 0.01122(15) 0.0292(6) Uani 0.838(3) 1 d PDU A 3
C14 C 0.7130(4) 0.5657(3) -0.0068(2) 0.0374(8) Uani 0.838(3) 1 d PDU A 3
H13 H 0.6638 0.5070 -0.0501 0.045 Uiso 0.838(3) 1 calc PR A 3
C15 C 0.8189(4) 0.5433(3) 0.0366(2) 0.0405(9) Uani 0.838(3) 1 d PDU A 3
H14 H 0.8427 0.4686 0.0240 0.049 Uiso 0.838(3) 1 calc PR A 3
C16 C 0.8934(4) 0.6294(4) 0.0996(2) 0.0397(9) Uani 0.838(3) 1 d PDU A 3
H15 H 0.9688 0.6138 0.1295 0.048 Uiso 0.838(3) 1 calc PR A 3
C17 C 0.8587(4) 0.7363(4) 0.1188(2) 0.0340(9) Uani 0.838(3) 1 d PDU A 3
H16 H 0.9108 0.7940 0.1620 0.041 Uiso 0.838(3) 1 calc PR A 3
C18 C 0.7465(3) 0.7632(3) 0.07563(18) 0.0286(7) Uani 0.838(3) 1 d PDU A 3
Si3 Si 0.9221(2) 1.2091(2) 0.40362(12) 0.0302(4) Uani 0.7816(19) 1 d P A 1
C19 C 0.9100(4) 1.2246(4) 0.5088(2) 0.0418(10) Uani 0.7816(19) 1 d P A 1
H17 H 1.0110 1.2708 0.5343 0.063 Uiso 0.7816(19) 1 calc PR A 1
H18 H 0.8677 1.1381 0.5255 0.063 Uiso 0.7816(19) 1 calc PR A 1
H19 H 0.8449 1.2730 0.5214 0.063 Uiso 0.7816(19) 1 calc PR A 1
C20 C 1.0564(4) 1.3700(4) 0.3835(2) 0.0479(11) Uani 0.7816(19) 1 d P A 1
H20 H 1.1514 1.3923 0.4148 0.072 Uiso 0.7816(19) 1 calc PR A 1
H21 H 1.0127 1.4361 0.3951 0.072 Uiso 0.7816(19) 1 calc PR A 1
H22 H 1.0754 1.3660 0.3302 0.072 Uiso 0.7816(19) 1 calc PR A 1
C21 C 1.0200(4) 1.0935(4) 0.3835(2) 0.0412(10) Uani 0.7816(19) 1 d P A 1
H23 H 1.0347 1.0864 0.3296 0.062 Uiso 0.7816(19) 1 calc PR A 1
H24 H 0.9586 1.0082 0.3973 0.062 Uiso 0.7816(19) 1 calc PR A 1
H25 H 1.1182 1.1253 0.4129 0.062 Uiso 0.7816(19) 1 calc PR A 1
Si4 Si 0.67586(9) 1.29927(7) 0.33042(5) 0.0351(2) Uani 0.7816(19) 1 d P A 1
C22 C 0.7087(5) 1.4158(4) 0.4181(2) 0.0457(10) Uani 0.7816(19) 1 d P A 1
H26 H 0.8155 1.4478 0.4366 0.069 Uiso 0.7816(19) 1 calc PR A 1
H27 H 0.6472 1.3713 0.4569 0.069 Uiso 0.7816(19) 1 calc PR A 1
H28 H 0.6805 1.4889 0.4064 0.069 Uiso 0.7816(19) 1 calc PR A 1
C23 C 0.7709(5) 1.3822(4) 0.2521(2) 0.0486(11) Uani 0.7816(19) 1 d P A 1
H29 H 0.7529 1.3191 0.2075 0.073 Uiso 0.7816(19) 1 calc PR A 1
H30 H 0.8795 1.4228 0.2665 0.073 Uiso 0.7816(19) 1 calc PR A 1
H31 H 0.7310 1.4488 0.2406 0.073 Uiso 0.7816(19) 1 calc PR A 1
C24 C 0.4669(4) 1.2520(4) 0.3034(3) 0.0508(11) Uani 0.7816(19) 1 d P A 1
H32 H 0.4457 1.3294 0.2939 0.076 Uiso 0.7816(19) 1 calc PR A 1
H33 H 0.4097 1.2120 0.3446 0.076 Uiso 0.7816(19) 1 calc PR A 1
H34 H 0.4372 1.1901 0.2577 0.076 Uiso 0.7816(19) 1 calc PR A 1
Si5 Si 0.57567(12) 0.75986(10) 0.34815(8) 0.0327(3) Uani 0.7816(19) 1 d P A 1
C25 C 0.6983(6) 0.7038(4) 0.2877(3) 0.0539(13) Uani 0.7816(19) 1 d P A 1
H35 H 0.7230 0.6364 0.3108 0.081 Uiso 0.7816(19) 1 calc PR A 1
H36 H 0.7914 0.7770 0.2827 0.081 Uiso 0.7816(19) 1 calc PR A 1
H37 H 0.6451 0.6684 0.2377 0.081 Uiso 0.7816(19) 1 calc PR A 1
C26 C 0.4121(13) 0.6216(11) 0.3679(8) 0.065(3) Uani 0.7816(19) 1 d P A 1
H38 H 0.3563 0.5741 0.3204 0.097 Uiso 0.7816(19) 1 calc PR A 1
H39 H 0.3463 0.6526 0.3980 0.097 Uiso 0.7816(19) 1 calc PR A 1
H40 H 0.4462 0.5639 0.3960 0.097 Uiso 0.7816(19) 1 calc PR A 1
C27 C 0.6781(4) 0.8142(4) 0.4442(2) 0.0454(10) Uani 0.7816(19) 1 d P A 1
H41 H 0.6147 0.8405 0.4785 0.068 Uiso 0.7816(19) 1 calc PR A 1
H42 H 0.7721 0.8878 0.4415 0.068 Uiso 0.7816(19) 1 calc PR A 1
H43 H 0.7013 0.7427 0.4631 0.068 Uiso 0.7816(19) 1 calc PR A 1
Si6 Si 0.34702(15) 0.81100(14) 0.23542(8) 0.0311(3) Uani 0.7816(19) 1 d P A 1
C28 C 0.3165(4) 0.9278(4) 0.1748(2) 0.0447(10) Uani 0.7816(19) 1 d P A 1
H44 H 0.2357 0.8812 0.1351 0.067 Uiso 0.7816(19) 1 calc PR A 1
H45 H 0.4097 0.9725 0.1518 0.067 Uiso 0.7816(19) 1 calc PR A 1
H46 H 0.2880 0.9913 0.2054 0.067 Uiso 0.7816(19) 1 calc PR A 1
C29 C 0.3579(4) 0.6731(3) 0.1701(2) 0.0432(10) Uani 0.7816(19) 1 d P A 1
H47 H 0.2688 0.6397 0.1337 0.065 Uiso 0.7816(19) 1 calc PR A 1
H48 H 0.3617 0.6038 0.1995 0.065 Uiso 0.7816(19) 1 calc PR A 1
H49 H 0.4490 0.7040 0.1431 0.065 Uiso 0.7816(19) 1 calc PR A 1
C30 C 0.1734(6) 0.7480(5) 0.2875(4) 0.0512(16) Uani 0.7816(19) 1 d P A 1
H50 H 0.1703 0.8169 0.3247 0.077 Uiso 0.7816(19) 1 calc PR A 1
H51 H 0.1757 0.6745 0.3133 0.077 Uiso 0.7816(19) 1 calc PR A 1
H52 H 0.0835 0.7198 0.2517 0.077 Uiso 0.7816(19) 1 calc PR A 1
C31 C 0.9182(17) 1.1502(13) 0.1205(10) 0.016(4) Uani 0.162(3) 1 d PDU A 4
C32 C 0.9505(15) 1.2841(11) 0.1609(9) 0.026(3) Uani 0.162(3) 1 d PDU A 4
H53 H 0.9773 1.2846 0.2146 0.039 Uiso 0.162(3) 1 calc PR A 4
H54 H 0.8606 1.3066 0.1550 0.039 Uiso 0.162(3) 1 calc PR A 4
H55 H 1.0344 1.3476 0.1393 0.039 Uiso 0.162(3) 1 calc PR A 4
C33 C 1.0597(17) 1.1186(15) 0.1336(10) 0.026(3) Uani 0.162(3) 1 d PDU A 4
H56 H 1.1442 1.1823 0.1124 0.039 Uiso 0.162(3) 1 calc PR A 4
H57 H 1.0422 1.0317 0.1089 0.039 Uiso 0.162(3) 1 calc PR A 4
H58 H 1.0836 1.1215 0.1878 0.039 Uiso 0.162(3) 1 calc PR A 4
C34 C 0.883(3) 1.151(2) 0.0364(9) 0.033(4) Uani 0.162(3) 1 d PDU A 4
H59 H 0.7876 1.1649 0.0283 0.049 Uiso 0.162(3) 1 calc PR A 4
H60 H 0.8739 1.0680 0.0094 0.049 Uiso 0.162(3) 1 calc PR A 4
H61 H 0.9642 1.2213 0.0176 0.049 Uiso 0.162(3) 1 calc PR A 4
C35 C 0.7488(19) 0.8552(13) 0.1159(9) 0.026(3) Uani 0.162(3) 1 d PDU A 4
C36 C 0.8401(16) 0.7976(14) 0.1486(10) 0.031(3) Uani 0.162(3) 1 d PDU A 4
H62 H 0.9015 0.8413 0.1934 0.038 Uiso 0.162(3) 1 calc PR A 4
C37 C 0.848(2) 0.6767(18) 0.1190(11) 0.031(4) Uani 0.162(3) 1 d PDU A 4
H63 H 0.9057 0.6384 0.1461 0.038 Uiso 0.162(3) 1 calc PR A 4
C38 C 0.7708(15) 0.6172(14) 0.0517(8) 0.032(3) Uani 0.162(3) 1 d PDU A 4
H64 H 0.7785 0.5387 0.0306 0.038 Uiso 0.162(3) 1 calc PR A 4
C39 C 0.6749(3) 0.6743(2) 0.01122(15) 0.0292(6) Uani 0.162(3) 1 d PDU A 4
C40 C 0.6016(15) 0.6125(13) -0.0583(7) 0.031(3) Uani 0.162(3) 1 d PDU A 4
H65 H 0.6107 0.5338 -0.0779 0.037 Uiso 0.162(3) 1 calc PR A 4
C41 C 0.5173(16) 0.6639(13) -0.0981(8) 0.032(3) Uani 0.162(3) 1 d PDU A 4
H66 H 0.4685 0.6239 -0.1464 0.038 Uiso 0.162(3) 1 calc PR A 4
C42 C 0.5046(17) 0.7785(14) -0.0657(10) 0.030(3) Uani 0.162(3) 1 d PDU A 4
H67 H 0.4445 0.8151 -0.0926 0.036 Uiso 0.162(3) 1 calc PR A 4
C43 C 0.575(2) 0.8398(18) 0.0032(11) 0.025(3) Uani 0.162(3) 1 d PDU A 4
H68 H 0.5615 0.9165 0.0231 0.030 Uiso 0.162(3) 1 calc PR A 4
C44 C 0.6690(14) 0.7896(11) 0.0458(7) 0.026(3) Uani 0.162(3) 1 d PDU A 4
Si7 Si 0.7487(7) 1.0198(5) 0.1552(3) 0.0186(12) Uani 0.162(3) 1 d PDU A 4
Si8 Si 0.8830(8) 1.1769(7) 0.4173(5) 0.0369(15) Uani 0.2184(19) 1 d PU A 2
C45 C 0.8636(18) 1.0419(15) 0.4769(10) 0.065(4) Uani 0.2184(19) 1 d PU A 2
H69 H 0.7716 1.0235 0.5032 0.098 Uiso 0.2184(19) 1 calc PR A 2
H70 H 0.9513 1.0678 0.5140 0.098 Uiso 0.2184(19) 1 calc PR A 2
H71 H 0.8578 0.9641 0.4448 0.098 Uiso 0.2184(19) 1 calc PR A 2
C46 C 1.0558(15) 1.2018(18) 0.3676(10) 0.059(3) Uani 0.2184(19) 1 d PU A 2
H72 H 1.0366 1.1301 0.3278 0.089 Uiso 0.2184(19) 1 calc PR A 2
H73 H 1.1382 1.2048 0.4036 0.089 Uiso 0.2184(19) 1 calc PR A 2
H74 H 1.0838 1.2837 0.3452 0.089 Uiso 0.2184(19) 1 calc PR A 2
C47 C 0.9147(18) 1.3076(16) 0.4920(9) 0.052(3) Uani 0.2184(19) 1 d PU A 2
H75 H 0.9680 1.3908 0.4733 0.078 Uiso 0.2184(19) 1 calc PR A 2
H76 H 0.9756 1.2965 0.5348 0.078 Uiso 0.2184(19) 1 calc PR A 2
H77 H 0.8175 1.3060 0.5083 0.078 Uiso 0.2184(19) 1 calc PR A 2
Si9 Si 0.67586(9) 1.29927(7) 0.33042(5) 0.0351(2) Uani 0.2184(19) 1 d PU A 2
C48 C 0.8800(15) 1.4417(11) 0.3215(9) 0.044(3) Uani 0.2184(19) 1 d PU A 2
H78 H 0.9132 1.4981 0.3693 0.066 Uiso 0.2184(19) 1 calc PR A 2
H79 H 0.8703 1.4929 0.2810 0.066 Uiso 0.2184(19) 1 calc PR A 2
H80 H 0.9543 1.4022 0.3100 0.066 Uiso 0.2184(19) 1 calc PR A 2
C49 C 0.5985(19) 1.3689(13) 0.4039(9) 0.047(3) Uani 0.2184(19) 1 d PU A 2
H81 H 0.4907 1.3178 0.4039 0.070 Uiso 0.2184(19) 1 calc PR A 2
H82 H 0.6122 1.4581 0.3955 0.070 Uiso 0.2184(19) 1 calc PR A 2
H83 H 0.6502 1.3689 0.4527 0.070 Uiso 0.2184(19) 1 calc PR A 2
C50 C 0.5800(15) 1.2899(13) 0.2369(8) 0.043(3) Uani 0.2184(19) 1 d PU A 2
H84 H 0.4707 1.2583 0.2402 0.065 Uiso 0.2184(19) 1 calc PR A 2
H85 H 0.6048 1.2303 0.2011 0.065 Uiso 0.2184(19) 1 calc PR A 2
H86 H 0.6135 1.3762 0.2195 0.065 Uiso 0.2184(19) 1 calc PR A 2
Si10 Si 0.5521(4) 0.7193(3) 0.3017(3) 0.0261(9) Uani 0.2184(19) 1 d PU A 2
C51 C 0.427(3) 0.613(3) 0.373(2) 0.033(4) Uani 0.2184(19) 1 d PU A 2
H87 H 0.3333 0.6304 0.3752 0.049 Uiso 0.2184(19) 1 calc PR A 2
H88 H 0.4819 0.6354 0.4231 0.049 Uiso 0.2184(19) 1 calc PR A 2
H89 H 0.4031 0.5215 0.3562 0.049 Uiso 0.2184(19) 1 calc PR A 2
C52 C 0.7558(14) 0.7469(13) 0.3313(9) 0.032(3) Uani 0.2184(19) 1 d PU A 2
H90 H 0.7797 0.6731 0.3101 0.048 Uiso 0.2184(19) 1 calc PR A 2
H91 H 0.7710 0.7556 0.3864 0.048 Uiso 0.2184(19) 1 calc PR A 2
H92 H 0.8220 0.8262 0.3126 0.048 Uiso 0.2184(19) 1 calc PR A 2
C53 C 0.4901(13) 0.6145(10) 0.2132(7) 0.030(2) Uani 0.2184(19) 1 d PU A 2
H93 H 0.5294 0.6646 0.1714 0.045 Uiso 0.2184(19) 1 calc PR A 2
H94 H 0.3797 0.5787 0.2066 0.045 Uiso 0.2184(19) 1 calc PR A 2
H95 H 0.5279 0.5435 0.2139 0.045 Uiso 0.2184(19) 1 calc PR A 2
Si11 Si 0.3224(5) 0.8477(5) 0.2537(3) 0.0312(11) Uani 0.2184(19) 1 d PU A 2
C54 C 0.169(2) 0.6936(17) 0.2777(12) 0.035(3) Uani 0.2184(19) 1 d PU A 2
H96 H 0.1514 0.7039 0.3310 0.052 Uiso 0.2184(19) 1 calc PR A 2
H97 H 0.2012 0.6199 0.2679 0.052 Uiso 0.2184(19) 1 calc PR A 2
H98 H 0.0755 0.6780 0.2464 0.052 Uiso 0.2184(19) 1 calc PR A 2
C55 C 0.3224(12) 0.8334(13) 0.1465(7) 0.036(3) Uani 0.2184(19) 1 d PU A 2
H99 H 0.2185 0.8045 0.1236 0.054 Uiso 0.2184(19) 1 calc PR A 2
H100 H 0.3675 0.7703 0.1299 0.054 Uiso 0.2184(19) 1 calc PR A 2
H101 H 0.3811 0.9180 0.1308 0.054 Uiso 0.2184(19) 1 calc PR A 2
C56 C 0.2477(13) 0.9719(12) 0.2849(8) 0.037(3) Uani 0.2184(19) 1 d PU A 2
H102 H 0.3060 1.0536 0.2658 0.056 Uiso 0.2184(19) 1 calc PR A 2
H103 H 0.2554 0.9844 0.3401 0.056 Uiso 0.2184(19) 1 calc PR A 2
H104 H 0.1418 0.9442 0.2655 0.056 Uiso 0.2184(19) 1 calc PR A 2
C57 C 0.5222(14) 0.9332(10) 0.3878(6) 0.028(3) Uani 0.2184(19) 1 d PDU A 2
H111 H 0.5731 0.8883 0.4184 0.033 Uiso 0.2184(19) 1 calc PR A 2
H112 H 0.4172 0.9082 0.4019 0.033 Uiso 0.2184(19) 1 calc PR A 2

loop_
_atom_site_aniso_label
_atom_site_aniso_U_11
_atom_site_aniso_U_22
_atom_site_aniso_U_33
_atom_site_aniso_U_23
_atom_site_aniso_U_13
_atom_site_aniso_U_12
Si1 0.0353(7) 0.0345(6) 0.0307(8) 0.0008(5) 0.0172(6) 0.0045(5)
Si2 0.0195(3) 0.0237(3) 0.0247(4) 0.0021(3) 0.0075(3) 0.0059(3)
C1 0.0273(12) 0.0213(11) 0.0242(14) 0.0022(10) 0.0072(10) 0.0091(9)
C2 0.0473(16) 0.0287(13) 0.0333(17) 0.0024(12) 0.0200(13) 0.0093(12)
C3 0.0192(16) 0.0316(18) 0.024(2) 0.0034(14) 0.0095(14) 0.0089(13)
C4 0.0183(11) 0.0255(11) 0.0236(14) 0.0038(10) 0.0073(10) 0.0067(9)
C5 0.026(2) 0.040(2) 0.030(2) 0.0075(16) 0.0124(19) 0.0088(17)
C6 0.046(2) 0.050(2) 0.043(3) 0.0012(18) 0.0144(18) 0.0016(17)
C7 0.039(2) 0.060(3) 0.062(3) 0.012(2) 0.030(2) 0.0146(19)
C8 0.040(2) 0.061(3) 0.051(4) 0.025(3) 0.012(3) 0.010(2)
C9 0.029(2) 0.0364(18) 0.026(2) 0.0035(16) 0.0125(15) 0.0061(14)
C10 0.0316(18) 0.0435(19) 0.043(2) 0.0096(17) 0.0140(17) 0.0148(15)
C11 0.028(2) 0.058(3) 0.041(3) 0.015(2) 0.002(2) 0.0124(19)
C12 0.0286(16) 0.0475(19) 0.029(2) 0.0040(15) 0.0039(14) 0.0002(14)
C13 0.0253(12) 0.0310(12) 0.0262(15) 0.0067(11) 0.0087(10) 0.0027(10)
C14 0.0361(17) 0.0336(16) 0.032(2) -0.0013(14) 0.0090(15) 0.0008(13)
C15 0.0396(19) 0.0362(18) 0.046(2) 0.0090(16) 0.0153(17) 0.0116(15)
C16 0.0348(19) 0.048(2) 0.041(2) 0.0166(17) 0.0106(16) 0.0168(16)
C17 0.0278(18) 0.043(2) 0.025(2) 0.0064(18) 0.0075(14) 0.0040(18)
C18 0.0212(14) 0.0350(16) 0.0245(18) 0.0056(13) 0.0093(13) 0.0027(12)
Si3 0.0213(8) 0.0362(10) 0.0260(8) 0.0003(6) 0.0040(5) 0.0025(6)
C19 0.036(2) 0.054(2) 0.029(2) 0.0011(19) 0.0004(17) 0.0087(18)
C20 0.036(2) 0.048(2) 0.039(3) -0.0049(18) 0.0039(18) -0.0070(16)
C21 0.0209(17) 0.060(2) 0.043(3) 0.004(2) -0.0005(16) 0.0152(16)
Si4 0.0483(5) 0.0273(4) 0.0358(5) 0.0040(3) 0.0089(4) 0.0203(3)
C22 0.066(3) 0.0307(19) 0.047(3) 0.0025(18) 0.019(2) 0.0231(19)
C23 0.075(3) 0.042(2) 0.044(3) 0.0195(19) 0.025(2) 0.034(2)
C24 0.052(2) 0.042(2) 0.073(3) 0.012(2) 0.008(2) 0.0319(19)
Si5 0.0380(6) 0.0316(6) 0.0388(8) 0.0177(5) 0.0208(5) 0.0197(4)
C25 0.083(4) 0.052(3) 0.056(3) 0.030(2) 0.038(3) 0.050(3)
C26 0.107(7) 0.040(3) 0.060(5) 0.026(3) 0.039(4) 0.032(4)
C27 0.039(2) 0.055(2) 0.055(3) 0.027(2) 0.0135(19) 0.0267(18)
Si6 0.0217(6) 0.0376(7) 0.0264(8) 0.0019(5) 0.0046(5) 0.0016(5)
C28 0.0330(19) 0.066(3) 0.039(3) 0.008(2) 0.0022(17) 0.0218(19)
C29 0.046(2) 0.039(2) 0.032(2) -0.0030(17) 0.0075(17) 0.0015(16)
C30 0.020(2) 0.072(4) 0.040(3) -0.006(3) 0.0029(19) -0.005(3)
C31 0.009(7) 0.021(7) 0.021(8) -0.002(6) 0.002(6) 0.008(5)
C32 0.022(7) 0.017(5) 0.037(8) 0.006(6) 0.002(6) 0.005(5)
C33 0.028(6) 0.030(8) 0.025(9) 0.010(7) 0.015(7) 0.013(6)
C34 0.029(8) 0.042(10) 0.021(8) 0.010(6) 0.010(7) 0.004(8)
C35 0.017(7) 0.033(6) 0.028(7) 0.015(5) 0.007(5) 0.004(5)
C36 0.023(6) 0.037(7) 0.035(7) 0.012(6) 0.007(5) 0.009(5)
C37 0.018(7) 0.036(8) 0.038(7) 0.008(7) -0.001(5) 0.006(6)
C38 0.026(6) 0.036(6) 0.035(6) 0.012(5) 0.012(5) 0.009(5)
C39 0.0253(12) 0.0310(12) 0.0262(15) 0.0067(11) 0.0087(10) 0.0027(10)
C40 0.026(6) 0.035(6) 0.031(6) 0.010(5) 0.011(5) 0.006(5)
C41 0.027(6) 0.037(6) 0.026(7) 0.008(5) 0.010(5) 0.004(5)
C42 0.023(6) 0.036(6) 0.030(7) 0.011(6) 0.003(6) 0.008(5)
C43 0.016(7) 0.031(7) 0.029(7) 0.008(6) 0.002(5) 0.010(5)
C44 0.017(5) 0.029(5) 0.034(6) 0.014(4) 0.007(4) 0.007(4)
Si7 0.018(3) 0.014(2) 0.025(3) 0.0060(17) 0.001(2) 0.0052(18)
Si8 0.030(3) 0.037(3) 0.040(4) 0.001(2) -0.008(2) 0.010(3)
C45 0.058(7) 0.060(6) 0.068(8) 0.015(5) -0.034(6) 0.013(6)
C46 0.034(5) 0.080(8) 0.061(7) -0.005(6) -0.008(5) 0.023(6)
C47 0.051(7) 0.056(6) 0.038(7) -0.001(5) -0.010(5) 0.009(6)
Si9 0.0483(5) 0.0273(4) 0.0358(5) 0.0040(3) 0.0089(4) 0.0203(3)
C48 0.060(6) 0.025(5) 0.045(7) 0.005(5) 0.005(5) 0.014(4)
C49 0.067(7) 0.034(6) 0.051(6) 0.004(5) 0.012(6) 0.031(5)
C50 0.049(6) 0.040(6) 0.048(6) 0.010(5) -0.001(5) 0.024(5)
Si10 0.0315(17) 0.0223(16) 0.024(2) 0.0020(15) 0.0110(15) 0.0081(13)
C51 0.026(6) 0.030(7) 0.036(7) 0.014(6) 0.020(6) -0.001(6)
C52 0.032(5) 0.033(6) 0.037(7) 0.013(5) 0.015(5) 0.016(4)
C53 0.035(5) 0.023(5) 0.034(5) 0.001(4) 0.006(4) 0.013(4)
Si11 0.0205(19) 0.046(3) 0.026(3) 0.004(2) 0.0049(17) 0.0102(17)
C54 0.021(5) 0.052(6) 0.023(7) 0.003(6) 0.001(5) 0.002(6)
C55 0.017(5) 0.053(6) 0.030(5) 0.006(5) -0.003(4) 0.003(5)
C56 0.024(5) 0.054(6) 0.037(6) 0.005(5) -0.004(5) 0.019(4)
C57 0.030(6) 0.027(5) 0.029(6) 0.006(5) 0.010(5) 0.012(4)

loop_
_atom_type_symbol
_atom_type_description
_atom_type_scat_dispersion_real
_atom_type_scat_dispersion_imag
_atom_type_scat_source
C C 0.0033 0.0016 'International Tables Vol C Tables 4.2.6.8 and 6.1.1.4'
H H 0.0000 0.0000 'International Tables Vol C Tables 4.2.6.8 and 6.1.1.4'
Si Si 0.0817 0.0704 'International Tables Vol C Tables 4.2.6.8 and 6.1.1.4'

loop_
_geom_angle_atom_site_label_1
_geom_angle_atom_site_label_2
_geom_angle_atom_site_label_3
_geom_angle
C9 Si1 C5 106.40(19)
C9 Si1 Si2 117.42(13)
C5 Si1 Si2 128.92(15)
C1 Si2 C4 99.98(10)
C1 Si2 Si7 134.91(15)
C4 Si2 Si7 124.47(15)
C1 Si2 Si1 131.93(8)
C4 Si2 Si1 125.93(8)
Si7 Si2 Si1 18.89(13)
C2 C1 Si8 95.0(3)
C2 C1 Si2 101.17(15)
Si8 C1 Si2 117.1(3)
C2 C1 Si4 107.47(16)
Si8 C1 Si4 118.6(3)
Si2 C1 Si4 113.31(14)
C2 C1 Si3 109.56(19)
Si8 C1 Si3 14.9(2)
Si2 C1 Si3 115.29(13)
Si4 C1 Si3 109.45(13)
C3 C2 C57 31.1(5)
C3 C2 C1 114.0(2)
C57 C2 C1 116.9(4)
C2 C3 C4 112.8(2)
C57 C4 C3 29.9(5)
C57 C4 Si5 81.3(5)
C3 C4 Si5 109.6(2)
C57 C4 Si6 127.2(5)
C3 C4 Si6 105.78(17)
Si5 C4 Si6 112.00(13)
C57 C4 Si2 103.4(4)
C3 C4 Si2 98.60(16)
Si5 C4 Si2 115.57(12)
Si6 C4 Si2 113.89(14)
C57 C4 Si11 111.1(5)
C3 C4 Si11 87.4(2)
Si5 C4 Si11 122.9(2)
Si6 C4 Si11 18.61(13)
Si2 C4 Si11 114.9(2)
C57 C4 Si10 106.8(5)
C3 C4 Si10 133.2(2)
Si5 C4 Si10 26.25(12)
Si6 C4 Si10 91.18(16)
Si2 C4 Si10 114.03(14)
Si11 C4 Si10 106.5(2)
C6 C5 C8 110.1(4)
C6 C5 C7 107.2(4)
C8 C5 C7 108.6(4)
C6 C5 Si1 112.8(3)
C8 C5 Si1 111.7(3)
C7 C5 Si1 106.2(3)
C10 C9 C18 117.4(3)
C10 C9 Si1 118.9(3)
C18 C9 Si1 123.5(3)
C9 C10 C11 123.1(3)
C12 C11 C10 119.5(4)
C11 C12 C13 120.9(3)
C14 C13 C18 120.7(3)
C14 C13 C12 120.9(3)
C18 C13 C12 118.4(3)
C15 C14 C13 120.8(3)
C14 C15 C16 120.2(3)
C17 C16 C15 120.4(4)
C16 C17 C18 121.6(4)
C13 C18 C17 116.2(3)
C13 C18 C9 120.7(3)
C17 C18 C9 123.1(3)
C21 Si3 C20 105.5(2)
C21 Si3 C19 106.4(2)
C20 Si3 C19 105.3(2)
C21 Si3 C1 113.75(17)
C20 Si3 C1 116.2(2)
C19 Si3 C1 108.91(16)
C23 Si4 C24 105.4(2)
C23 Si4 C22 111.28(19)
C24 Si4 C22 102.72(19)
C23 Si4 C1 115.94(14)
C24 Si4 C1 110.60(14)
C22 Si4 C1 109.98(16)
C26 Si5 C25 110.3(5)
C26 Si5 C27 100.8(5)
C25 Si5 C27 107.1(2)
C26 Si5 C4 112.0(4)
C25 Si5 C4 111.67(17)
C27 Si5 C4 114.46(15)
C28 Si6 C30 106.4(3)
C28 Si6 C29 106.6(2)
C30 Si6 C29 108.5(2)
C28 Si6 C4 113.09(16)
C30 Si6 C4 109.6(2)
C29 Si6 C4 112.46(16)
C32 C31 C34 109.4(14)
C32 C31 C33 107.2(13)
C34 C31 C33 110.1(14)
C32 C31 Si7 112.8(10)
C34 C31 Si7 107.3(12)
C33 C31 Si7 110.0(11)
C36 C35 C44 114.8(12)
C36 C35 Si7 122.6(11)
C44 C35 Si7 122.2(9)
C35 C36 C37 124.2(14)
C38 C37 C36 119.3(16)
C40 C41 C42 117.5(13)
C43 C42 C41 122.9(15)
C42 C43 C44 120.8(15)
C35 C44 C43 121.7(12)
C35 Si7 C31 107.7(8)
C35 Si7 Si2 113.3(6)
C31 Si7 Si2 125.2(6)
C1 Si8 C47 112.4(7)
C1 Si8 C46 112.5(7)
C47 Si8 C46 110.7(8)
C1 Si8 C45 114.9(6)
C47 Si8 C45 98.8(9)
C46 Si8 C45 106.6(9)
C53 Si10 C52 110.3(6)
C53 Si10 C51 102.6(12)
C52 Si10 C51 107.6(13)
C53 Si10 C4 115.9(4)
C52 Si10 C4 111.2(4)
C51 Si10 C4 108.6(12)
C56 Si11 C55 109.4(7)
C56 Si11 C54 101.8(8)
C55 Si11 C54 106.7(8)
C56 Si11 C4 109.9(5)
C55 Si11 C4 113.4(4)
C54 Si11 C4 114.9(8)
C4 C57 C2 114.5(7)

loop_
_geom_bond_atom_site_label_1
_geom_bond_atom_site_label_2
_geom_bond_distance
Si1 C9 1.890(4)
Si1 C5 1.918(4)
Si1 Si2 2.1943(14)
Si2 C1 1.901(2)
Si2 C4 1.905(2)
Si2 Si7 2.189(6)
C1 C2 1.569(3)
C1 Si8 1.807(9)
C1 Si4 1.901(2)
C1 Si3 1.945(3)
C2 C3 1.474(4)
C2 C57 1.523(10)
C3 C4 1.594(4)
C4 C57 1.517(11)
C4 Si5 1.888(3)
C4 Si6 1.888(3)
C4 Si11 1.928(6)
C4 Si10 1.992(4)
C5 C6 1.512(5)
C5 C8 1.512(6)
C5 C7 1.539(5)
C9 C10 1.373(5)
C9 C18 1.429(4)
C10 C11 1.406(5)
C11 C12 1.359(5)
C12 C13 1.427(4)
C13 C14 1.399(4)
C13 C18 1.418(4)
C14 C15 1.349(5)
C15 C16 1.391(5)
C16 C17 1.366(5)
C17 C18 1.421(5)
Si3 C21 1.864(4)
Si3 C20 1.866(4)
Si3 C19 1.886(4)
Si4 C23 1.838(4)
Si4 C24 1.895(4)
Si4 C22 1.882(4)
Si5 C26 1.830(11)
Si5 C25 1.860(4)
Si5 C27 1.870(4)
Si6 C28 1.853(4)
Si6 C30 1.880(6)
Si6 C29 1.884(4)
C31 C32 1.516(14)
C31 C34 1.524(16)
C31 C33 1.525(15)
C31 Si7 1.917(14)
C35 C36 1.387(15)
C35 C44 1.425(14)
C35 Si7 1.904(12)
C36 C37 1.431(16)
C37 C38 1.359(16)
C40 C41 1.352(15)
C41 C42 1.404(15)
C42 C43 1.369(16)
C43 C44 1.437(15)
Si8 C47 1.816(17)
Si8 C46 1.855(16)
Si8 C45 1.877(17)
Si10 C53 1.817(12)
Si10 C52 1.895(14)
Si10 C51 1.96(3)
Si11 C56 1.829(13)
Si11 C55 1.909(14)
Si11 C54 1.911(19)

loop_
_geom_torsion_atom_site_label_1
_geom_torsion_atom_site_label_2
_geom_torsion_atom_site_label_3
_geom_torsion_atom_site_label_4
_geom_torsion
C9 Si1 Si2 C1 -169.44(18)
C5 Si1 Si2 C1 -23.6(3)
C9 Si1 Si2 C4 30.8(2)
C5 Si1 Si2 C4 176.6(2)
C9 Si1 Si2 Si7 -61.6(4)
C5 Si1 Si2 Si7 84.3(5)
C4 Si2 C1 C2 0.10(18)
Si7 Si2 C1 C2 170.8(3)
Si1 Si2 C1 C2 -163.41(15)
C4 Si2 C1 Si8 101.7(3)
Si7 Si2 C1 Si8 -87.6(4)
Si1 Si2 C1 Si8 -61.8(3)
C4 Si2 C1 Si4 -114.63(13)
Si7 Si2 C1 Si4 56.1(3)
Si1 Si2 C1 Si4 81.86(15)
C4 Si2 C1 Si3 118.18(15)
Si7 Si2 C1 Si3 -71.1(3)
Si1 Si2 C1 Si3 -45.3(2)
Si8 C1 C2 C3 -141.2(4)
Si2 C1 C2 C3 -22.3(3)
Si4 C1 C2 C3 96.7(3)
Si3 C1 C2 C3 -144.5(2)
Si8 C1 C2 C57 -106.8(7)
Si2 C1 C2 C57 12.1(7)
Si4 C1 C2 C57 131.1(6)
Si3 C1 C2 C57 -110.1(7)
C57 C2 C3 C4 -61.6(8)
C1 C2 C3 C4 41.1(4)
C2 C3 C4 C57 66.4(8)
C2 C3 C4 Si5 85.7(3)
C2 C3 C4 Si6 -153.4(3)
C2 C3 C4 Si2 -35.4(3)
C2 C3 C4 Si11 -150.2(3)
C2 C3 C4 Si10 99.5(3)
C1 Si2 C4 C57 -11.3(6)
Si7 Si2 C4 C57 176.7(6)
Si1 Si2 C4 C57 153.6(6)
C1 Si2 C4 C3 18.8(2)
Si7 Si2 C4 C3 -153.2(3)
Si1 Si2 C4 C3 -176.33(17)
C1 Si2 C4 Si5 -97.86(15)
Si7 Si2 C4 Si5 90.1(2)
Si1 Si2 C4 Si5 67.02(17)
C1 Si2 C4 Si6 130.37(13)
Si7 Si2 C4 Si6 -41.6(2)
Si1 Si2 C4 Si6 -64.75(16)
C1 Si2 C4 Si11 109.9(2)
Si7 Si2 C4 Si11 -62.1(3)
Si1 Si2 C4 Si11 -85.2(2)
C1 Si2 C4 Si10 -126.8(2)
Si7 Si2 C4 Si10 61.2(3)
Si1 Si2 C4 Si10 38.1(2)
C9 Si1 C5 C6 -177.3(3)
Si2 Si1 C5 C6 33.9(4)
C9 Si1 C5 C8 58.0(4)
Si2 Si1 C5 C8 -90.7(4)
C9 Si1 C5 C7 -60.2(3)
Si2 Si1 C5 C7 151.1(3)
C5 Si1 C9 C10 -81.2(3)
Si2 Si1 C9 C10 71.8(3)
C5 Si1 C9 C18 93.4(3)
Si2 Si1 C9 C18 -113.7(3)
C18 C9 C10 C11 -0.1(5)
Si1 C9 C10 C11 174.8(3)
C9 C10 C11 C12 0.7(6)
C10 C11 C12 C13 -0.8(5)
C11 C12 C13 C14 -179.6(3)
C11 C12 C13 C18 0.4(4)
C18 C13 C14 C15 -0.1(4)
C12 C13 C14 C15 179.9(3)
C13 C14 C15 C16 -0.9(5)
C14 C15 C16 C17 0.9(5)
C15 C16 C17 C18 0.0(5)
C14 C13 C18 C17 1.0(4)
C12 C13 C18 C17 -179.0(3)
C14 C13 C18 C9 -179.8(3)
C12 C13 C18 C9 0.2(4)
C16 C17 C18 C13 -1.0(5)
C16 C17 C18 C9 179.8(3)
C10 C9 C18 C13 -0.4(5)
Si1 C9 C18 C13 -175.0(2)
C10 C9 C18 C17 178.8(3)
Si1 C9 C18 C17 4.2(5)
C2 C1 Si3 C21 94.1(2)
Si8 C1 Si3 C21 81.3(13)
Si2 C1 Si3 C21 -19.1(2)
Si4 C1 Si3 C21 -148.25(18)
C2 C1 Si3 C20 -143.0(2)
Si8 C1 Si3 C20 -155.8(14)
Si2 C1 Si3 C20 103.7(2)
Si4 C1 Si3 C20 -25.4(2)
C2 C1 Si3 C19 -24.3(2)
Si8 C1 Si3 C19 -37.1(13)
Si2 C1 Si3 C19 -137.61(19)
Si4 C1 Si3 C19 93.3(2)
C2 C1 Si4 C23 -167.4(2)
Si8 C1 Si4 C23 86.6(3)
Si2 C1 Si4 C23 -56.5(2)
Si3 C1 Si4 C23 73.7(2)
C2 C1 Si4 C24 -47.5(2)
Si8 C1 Si4 C24 -153.5(3)
Si2 C1 Si4 C24 63.44(19)
Si3 C1 Si4 C24 -166.36(18)
C2 C1 Si4 C22 65.3(2)
Si8 C1 Si4 C22 -40.7(3)
Si2 C1 Si4 C22 176.20(17)
Si3 C1 Si4 C22 -53.6(2)
C57 C4 Si5 C26 87.5(7)
C3 C4 Si5 C26 77.9(5)
Si6 C4 Si5 C26 -39.2(5)
Si2 C4 Si5 C26 -171.9(5)
Si11 C4 Si5 C26 -22.1(6)
Si10 C4 Si5 C26 -79.0(6)
C57 C4 Si5 C25 -148.3(5)
C3 C4 Si5 C25 -157.9(2)
Si6 C4 Si5 C25 85.0(2)
Si2 C4 Si5 C25 -47.6(3)
Si11 C4 Si5 C25 102.1(3)
Si10 C4 Si5 C25 45.3(3)
C57 C4 Si5 C27 -26.5(5)
C3 C4 Si5 C27 -36.1(2)
Si6 C4 Si5 C27 -153.15(15)
Si2 C4 Si5 C27 74.20(18)
Si11 C4 Si5 C27 -136.1(2)
Si10 C4 Si5 C27 167.1(3)
C57 C4 Si6 C28 98.9(6)
C3 C4 Si6 C28 75.3(2)
Si5 C4 Si6 C28 -165.33(16)
Si2 C4 Si6 C28 -31.8(2)
Si11 C4 Si6 C28 65.4(6)
Si10 C4 Si6 C28 -148.89(19)
C57 C4 Si6 C30 -19.6(6)
C3 C4 Si6 C30 -43.2(3)
Si5 C4 Si6 C30 76.2(2)
Si2 C4 Si6 C30 -150.4(2)
Si11 C4 Si6 C30 -53.1(6)
Si10 C4 Si6 C30 92.6(2)
C57 C4 Si6 C29 -140.3(6)
C3 C4 Si6 C29 -163.9(2)
Si5 C4 Si6 C29 -44.56(19)
Si2 C4 Si6 C29 88.92(18)
Si11 C4 Si6 C29 -173.9(7)
Si10 C4 Si6 C29 -28.1(2)
C44 C35 C36 C37 -5(3)
Si7 C35 C36 C37 -177.4(15)
C35 C36 C37 C38 5(3)
C40 C41 C42 C43 1(2)
C41 C42 C43 C44 1(3)
C36 C35 C44 C43 -177.2(16)
Si7 C35 C44 C43 -4(2)
C42 C43 C44 C35 177.0(17)
C36 C35 Si7 C31 80.7(17)
C44 C35 Si7 C31 -91.4(16)
C36 C35 Si7 Si2 -62.0(17)
C44 C35 Si7 Si2 125.8(14)
C32 C31 Si7 C35 -167.7(11)
C34 C31 Si7 C35 71.8(13)
C33 C31 Si7 C35 -48.0(13)
C32 C31 Si7 Si2 -30.5(15)
C34 C31 Si7 Si2 -151.0(11)
C33 C31 Si7 Si2 89.1(12)
C1 Si2 Si7 C35 151.4(5)
C4 Si2 Si7 C35 -39.7(6)
Si1 Si2 Si7 C35 61.4(6)
C1 Si2 Si7 C31 16.2(8)
C4 Si2 Si7 C31 -174.9(7)
Si1 Si2 Si7 C31 -73.8(8)
C2 C1 Si8 C47 -77.4(7)
Si2 C1 Si8 C47 177.4(6)
Si4 C1 Si8 C47 35.7(8)
Si3 C1 Si8 C47 90.6(15)
C2 C1 Si8 C46 156.8(7)
Si2 C1 Si8 C46 51.6(8)
Si4 C1 Si8 C46 -90.1(8)
Si3 C1 Si8 C46 -35.3(12)
C2 C1 Si8 C45 34.7(8)
Si2 C1 Si8 C45 -70.6(8)
Si4 C1 Si8 C45 147.7(7)
Si3 C1 Si8 C45 -157.4(18)
C57 C4 Si10 C53 159.5(6)
C3 C4 Si10 C53 143.0(5)
Si5 C4 Si10 C53 173.5(5)
Si6 C4 Si10 C53 29.9(4)
Si2 C4 Si10 C53 -87.0(5)
Si11 C4 Si10 C53 40.7(5)
C57 C4 Si10 C52 -73.4(7)
C3 C4 Si10 C52 -89.9(6)
Si5 C4 Si10 C52 -59.4(5)
Si6 C4 Si10 C52 157.0(5)
Si2 C4 Si10 C52 40.1(6)
Si11 C4 Si10 C52 167.8(6)
C57 C4 Si10 C51 44.8(13)
C3 C4 Si10 C51 28.3(12)
Si5 C4 Si10 C51 58.8(12)
Si6 C4 Si10 C51 -84.8(12)
Si2 C4 Si10 C51 158.3(12)
Si11 C4 Si10 C51 -74.0(12)
C57 C4 Si11 C56 41.3(7)
C3 C4 Si11 C56 22.7(5)
Si5 C4 Si11 C56 134.5(5)
Si6 C4 Si11 C56 -166.9(9)
Si2 C4 Si11 C56 -75.6(5)
Si10 C4 Si11 C56 157.2(5)
C57 C4 Si11 C55 164.1(7)
C3 C4 Si11 C55 145.6(6)
Si5 C4 Si11 C55 -102.7(5)
Si6 C4 Si11 C55 -44.0(7)
Si2 C4 Si11 C55 47.3(6)
Si10 C4 Si11 C55 -80.0(6)
C57 C4 Si11 C54 -72.7(8)
C3 C4 Si11 C54 -91.3(7)
Si5 C4 Si11 C54 20.5(7)
Si6 C4 Si11 C54 79.1(9)
Si2 C4 Si11 C54 170.4(6)
Si10 C4 Si11 C54 43.2(7)
C3 C4 C57 C2 -64.0(8)
Si5 C4 C57 C2 134.4(9)
Si6 C4 C57 C2 -114.6(7)
Si2 C4 C57 C2 20.0(10)
Si11 C4 C57 C2 -103.7(8)
Si10 C4 C57 C2 140.6(7)
C3 C2 C57 C4 69.5(10)
C1 C2 C57 C4 -22.9(11)
